data_2018011
loop_
_publ_author_name
'Gutkowski, Karin'
'Freire, Eleonora'
'Baggio, Ricardo'

_publ_section_title
;
 Poly[[tetra-\m~3~-acetato-hexa-\m~2~-acetato-diaqua-\m~2~-oxalato-tetrapraseodymium(III)]
 dihydrate]
;
_journal_coeditor_code GD3378
_journal_issue 3
_journal_name_full 'Acta Crystallographica Section C'
_journal_page_first m77
_journal_page_last m80
_journal_paper_doi 10.1107/S0108270111005403
_journal_volume 67
_journal_year 2011
_chemical_formula_iupac '[Pr4 (C2 H3 O2)10 (C2 O4) (H2 O)2] , 2H2O'
_chemical_formula_moiety 'C22 H34 O26 Pr4, 2(H2 O)'
_chemical_formula_sum 'C22 H38 O28 Pr4'
_chemical_formula_weight 1314.16
_chemical_name_systematic
;
Poly[[tetra-\m~3~-acetato-hexa-\m~2~-acetato-diaqua-\m~2~-oxalato-
tetrapraseodymium(III)] dihydrate]
;
_space_group_IT_number 14
_symmetry_cell_setting monoclinic
_symmetry_space_group_name_Hall '-P 2ybc'
_symmetry_space_group_name_H-M 'P 1 21/c 1'
_atom_sites_solution_hydrogens geom
_atom_sites_solution_primary direct
_atom_sites_solution_secondary difmap
_cell_angle_alpha 90.00
_cell_angle_beta 103.085(3)
_cell_angle_gamma 90.00
_cell_formula_units_Z 2
_cell_length_a 9.3772(3)
_cell_length_b 13.1249(3)
_cell_length_c 15.9198(5)
_cell_measurement_reflns_used 3988
_cell_measurement_temperature 291(2)
_cell_measurement_theta_max 26.72
_cell_measurement_theta_min 4.12
_cell_volume 1908.45(10)
_computing_cell_refinement 'CrysAlis PRO (Oxford Diffraction, 2009)'
_computing_data_collection 'CrysAlis PRO (Oxford Diffraction, 2009)'
_computing_data_reduction 'CrysAlis PRO (Oxford Diffraction, 2009)'
_computing_molecular_graphics 'SHELXTL (Sheldrick, 2008)'
_computing_publication_material
;
SHELXL97 (Sheldrick, 2008) and PLATON (Spek, 2009)
;
_computing_structure_refinement 'SHELXL97 (Sheldrick, 2008)'
_computing_structure_solution 'SHELXS97 (Sheldrick, 2008)'
_diffrn_ambient_temperature 291(2)
_diffrn_measured_fraction_theta_full 0.997
_diffrn_measured_fraction_theta_max 0.894
_diffrn_measurement_device_type 'Oxford Diffraction Gemini CCD S Ultra'
_diffrn_measurement_method '\w scans, thick slices'
_diffrn_radiation_monochromator graphite
_diffrn_radiation_source 'fine-focus sealed tube'
_diffrn_radiation_type MoK\a
_diffrn_radiation_wavelength 0.71073
_diffrn_reflns_av_R_equivalents 0.0261
_diffrn_reflns_av_sigmaI/netI 0.0276
_diffrn_reflns_limit_h_max 12
_diffrn_reflns_limit_h_min -12
_diffrn_reflns_limit_k_max 16
_diffrn_reflns_limit_k_min -17
_diffrn_reflns_limit_l_max 21
_diffrn_reflns_limit_l_min -21
_diffrn_reflns_number 14838
_diffrn_reflns_theta_full 26.00
_diffrn_reflns_theta_max 29.00
_diffrn_reflns_theta_min 3.81
_exptl_absorpt_coefficient_mu 5.113
_exptl_absorpt_correction_T_max 0.54
_exptl_absorpt_correction_T_min 0.33
_exptl_absorpt_correction_type multi-scan
_exptl_absorpt_process_details '(CrysAlis PRO; Oxford Diffraction, 2009)'
_exptl_crystal_colour light_green
_exptl_crystal_density_diffrn 2.287
_exptl_crystal_density_method 'not measured'
_exptl_crystal_description prism
_exptl_crystal_F_000 1260
_exptl_crystal_size_max 0.22
_exptl_crystal_size_mid 0.18
_exptl_crystal_size_min 0.12
_refine_diff_density_max 1.069
_refine_diff_density_min -0.903
_refine_ls_extinction_method none
_refine_ls_goodness_of_fit_ref 1.030
_refine_ls_hydrogen_treatment mixed
_refine_ls_matrix_type full
_refine_ls_number_parameters 256
_refine_ls_number_reflns 4526
_refine_ls_number_restraints 6
_refine_ls_restrained_S_all 1.029
_refine_ls_R_factor_all 0.0302
_refine_ls_R_factor_gt 0.0237
_refine_ls_shift/su_max 0.002
_refine_ls_shift/su_mean 0.000
_refine_ls_structure_factor_coef Fsqd
_refine_ls_weighting_details 'calc w = 1/[\s^2^(Fo^2^)+(0.0277P)^2^+1.9360P] where P=(Fo^2^+2Fc^2^)/3'
_refine_ls_weighting_scheme calc
_refine_ls_wR_factor_gt 0.0548
_refine_ls_wR_factor_ref 0.0562
_reflns_number_gt 3935
_reflns_number_total 4526
_reflns_threshold_expression I>2\s(I)
_cod_data_source_file gd3378.cif
_cod_data_source_block I
_cod_original_sg_symbol_H-M 'P 21/c'
_cod_database_code 2018011
_cod_database_fobs_code 2018011

loop_
_symmetry_equiv_pos_as_xyz
'x, y, z'
'-x, y+1/2, -z+1/2'
'-x, -y, -z'
'x, -y-1/2, z-1/2'

loop_
_atom_site_type_symbol
_atom_site_label
_atom_site_fract_x
_atom_site_fract_y
_atom_site_fract_z
_atom_site_U_iso_or_equiv
_atom_site_adp_type
_atom_site_calc_flag
_atom_site_refinement_flags
_atom_site_occupancy
_atom_site_disorder_assembly
_atom_site_disorder_group
Pr Pr1 0.49231(2) 0.625935(13) 0.826748(12) 0.01932(6) Uani d . 1 . .
Pr Pr2 0.43842(2) 0.927263(13) 0.868801(11) 0.01747(6) Uani d . 1 . .
O O11 0.5409(3) 1.08817(18) 0.97154(15) 0.0252(6) Uani d . 1 . .
O O21 0.5322(3) 1.10496(18) 0.83542(15) 0.0266(6) Uani d . 1 . .
C C11 0.5809(4) 1.1341(2) 0.9112(2) 0.0190(7) Uani d . 1 . .
C C21 0.6898(5) 1.2188(3) 0.9302(3) 0.0374(10) Uani d . 1 . .
H H21A 0.6411 1.2806 0.9399 0.056 Uiso calc R 1 . .
H H21B 0.7347 1.2278 0.8822 0.056 Uiso calc R 1 . .
H H21C 0.7636 1.2024 0.9808 0.056 Uiso calc R 1 . .
O O12 0.2572(3) 1.1109(2) 0.68708(19) 0.0405(7) Uani d . 1 . .
O O22 0.2556(3) 0.9552(3) 0.73971(19) 0.0474(8) Uani d . 1 . .
C C12 0.1992(4) 1.0250(3) 0.6910(2) 0.0302(8) Uani d . 1 . .
C C22 0.0514(5) 1.0043(4) 0.6331(3) 0.0538(14) Uani d . 1 . .
H H22A 0.0488 0.9358 0.6116 0.081 Uiso calc R 1 . .
H H22B 0.0342 1.0512 0.5856 0.081 Uiso calc R 1 . .
H H22C -0.0230 1.0126 0.6652 0.081 Uiso calc R 1 . .
O O13 0.2999(3) 0.76939(18) 0.85145(16) 0.0275(6) Uani d . 1 . .
O O23 0.2250(3) 0.6465(2) 0.76030(18) 0.0343(6) Uani d . 1 . .
C C13 0.1970(4) 0.7248(3) 0.7987(2) 0.0251(8) Uani d . 1 . .
C C23 0.0459(5) 0.7641(4) 0.7828(4) 0.0531(13) Uani d . 1 . .
H H23A 0.0477 0.8347 0.7988 0.080 Uiso calc R 1 . .
H H23B -0.0084 0.7261 0.8166 0.080 Uiso calc R 1 . .
H H23C 0.0000 0.7570 0.7228 0.080 Uiso calc R 1 . .
O O14 0.5262(3) 0.79961(17) 0.76574(15) 0.0249(5) Uani d . 1 . .
O O24 0.5712(3) 0.95462(18) 0.73337(17) 0.0320(6) Uani d . 1 . .
C C14 0.5862(4) 0.8604(2) 0.7233(2) 0.0207(7) Uani d . 1 . .
C C24 0.6749(5) 0.8219(3) 0.6630(3) 0.0356(9) Uani d . 1 . .
H H24A 0.6257 0.8375 0.6047 0.053 Uiso calc R 1 . .
H H24B 0.6867 0.7495 0.6695 0.053 Uiso calc R 1 . .
H H24C 0.7694 0.8540 0.6760 0.053 Uiso calc R 1 . .
O O15 0.6016(3) 0.75676(19) 0.93631(15) 0.0275(6) Uani d . 1 . .
O O25 0.7128(3) 0.90252(19) 0.92930(17) 0.0288(6) Uani d . 1 . .
C C15 0.7172(4) 0.8091(3) 0.9507(2) 0.0241(8) Uani d . 1 . .
C C25 0.8593(5) 0.7625(4) 0.9937(3) 0.0437(11) Uani d . 1 . .
H H25A 0.8423 0.7075 1.0299 0.066 Uiso calc R 1 . .
H H25B 0.9199 0.8130 1.0282 0.066 Uiso calc R 1 . .
H H25C 0.9075 0.7371 0.9508 0.066 Uiso calc R 1 . .
O O16 0.3682(4) 0.4881(3) 1.05934(19) 0.0486(8) Uani d . 1 . .
O O26 0.3587(4) 0.5709(2) 0.93644(19) 0.0447(8) Uani d . 1 . .
C C16 0.4192(5) 0.5167(3) 0.9988(3) 0.0429(11) Uani d . 1 . .
O O1W 0.2201(3) 1.0011(3) 0.9080(2) 0.0464(8) Uani d D 1 . .
H H1WA 0.236(4) 1.025(4) 0.9586(13) 0.056 Uiso d D 1 . .
H H1WB 0.1286(14) 1.001(4) 0.888(2) 0.056 Uiso d D 1 . .
O O2W -0.0704(3) 1.0089(3) 0.8558(3) 0.0698(12) Uani d D 1 . .
H H2WA -0.109(5) 1.054(3) 0.820(3) 0.084 Uiso d D 1 . .
H H2WB -0.139(4) 0.982(4) 0.874(3) 0.084 Uiso d D 1 . .

loop_
_atom_site_aniso_label
_atom_site_aniso_U_11
_atom_site_aniso_U_22
_atom_site_aniso_U_33
_atom_site_aniso_U_12
_atom_site_aniso_U_13
_atom_site_aniso_U_23
Pr1 0.02443(11) 0.01405(9) 0.01902(10) 0.00058(7) 0.00398(8) -0.00123(7)
Pr2 0.02265(11) 0.01367(9) 0.01531(9) -0.00032(7) 0.00266(7) -0.00124(6)
O11 0.0338(15) 0.0226(12) 0.0202(13) -0.0018(11) 0.0079(11) -0.0003(10)
O21 0.0402(16) 0.0199(12) 0.0185(13) -0.0058(11) 0.0044(11) -0.0016(10)
C11 0.0241(18) 0.0143(15) 0.0181(16) 0.0045(13) 0.0040(14) -0.0015(12)
C21 0.043(3) 0.035(2) 0.034(2) -0.0188(19) 0.0071(19) -0.0042(17)
O12 0.0310(16) 0.0481(18) 0.0450(18) -0.0078(14) 0.0142(14) -0.0092(14)
O22 0.047(2) 0.059(2) 0.0287(16) 0.0123(16) -0.0066(14) 0.0065(15)
C12 0.024(2) 0.043(2) 0.0230(19) 0.0003(18) 0.0043(16) -0.0004(17)
C22 0.037(3) 0.052(3) 0.062(3) -0.009(2) -0.011(2) 0.014(2)
O13 0.0294(15) 0.0226(13) 0.0294(14) -0.0061(11) 0.0042(11) 0.0002(10)
O23 0.0286(15) 0.0352(15) 0.0353(16) -0.0002(12) -0.0005(12) -0.0125(12)
C13 0.024(2) 0.0233(18) 0.0280(19) -0.0028(15) 0.0066(15) 0.0039(15)
C23 0.027(2) 0.047(3) 0.084(4) 0.000(2) 0.008(2) -0.004(3)
O14 0.0396(16) 0.0160(11) 0.0219(12) 0.0010(11) 0.0129(11) 0.0015(9)
O24 0.0516(18) 0.0142(11) 0.0333(15) 0.0014(12) 0.0165(13) 0.0018(10)
C14 0.0259(19) 0.0159(15) 0.0191(17) 0.0019(14) 0.0028(14) -0.0004(12)
C24 0.036(2) 0.033(2) 0.045(2) 0.0041(18) 0.023(2) 0.0001(18)
O15 0.0314(15) 0.0273(13) 0.0230(13) -0.0053(11) 0.0041(11) -0.0047(10)
O25 0.0302(15) 0.0251(13) 0.0313(14) -0.0025(11) 0.0073(12) -0.0024(11)
C15 0.027(2) 0.0260(18) 0.0176(17) 0.0048(15) 0.0017(15) -0.0048(14)
C25 0.028(2) 0.048(3) 0.050(3) 0.012(2) -0.002(2) 0.001(2)
O16 0.053(2) 0.059(2) 0.0374(17) 0.0132(17) 0.0182(15) 0.0205(15)
O26 0.059(2) 0.0427(17) 0.0356(17) 0.0098(15) 0.0166(15) 0.0181(14)
C16 0.071(3) 0.029(2) 0.029(2) -0.009(2) 0.012(2) 0.0002(17)
O1W 0.0271(16) 0.069(2) 0.0395(18) 0.0102(16) -0.0007(13) -0.0256(16)
O2W 0.0287(18) 0.082(3) 0.095(3) 0.0073(18) 0.0066(19) 0.049(2)

loop_
_atom_type_symbol
_atom_type_description
_atom_type_scat_dispersion_real
_atom_type_scat_dispersion_imag
_atom_type_scat_source
C C 0.0033 0.0016 'International Tables Vol C Tables 4.2.6.8 and 6.1.1.4'
H H 0.0000 0.0000 'International Tables Vol C Tables 4.2.6.8 and 6.1.1.4'
O O 0.0106 0.0060 'International Tables Vol C Tables 4.2.6.8 and 6.1.1.4'
Pr Pr -0.2180 2.8214 'International Tables Vol C Tables 4.2.6.8 and 6.1.1.4'

loop_
_geom_angle_atom_site_label_1
_geom_angle_atom_site_label_2
_geom_angle_atom_site_label_3
_geom_angle_site_symmetry_1
_geom_angle_site_symmetry_3
_geom_angle
_geom_angle_publ_flag
O12 Pr1 O24 2_646 2_646 92.57(10) ?
O12 Pr1 O26 2_646 . 134.27(10) ?
O24 Pr1 O26 2_646 . 83.76(10) ?
O12 Pr1 O16 2_646 3_667 69.83(10) ?
O24 Pr1 O16 2_646 3_667 76.98(10) ?
O26 Pr1 O16 . 3_667 64.92(10) ?
O12 Pr1 O23 2_646 . 150.54(10) ?
O24 Pr1 O23 2_646 . 78.67(9) ?
O26 Pr1 O23 . . 73.23(10) ?
O16 Pr1 O23 3_667 . 133.22(10) ?
O12 Pr1 O15 2_646 . 82.30(10) ?
O24 Pr1 O15 2_646 . 157.55(9) ?
O26 Pr1 O15 . . 84.32(10) ?
O16 Pr1 O15 3_667 . 80.75(10) ?
O23 Pr1 O15 . . 115.73(8) ?
O12 Pr1 O14 2_646 . 80.14(9) ?
O24 Pr1 O14 2_646 . 135.62(8) ?
O26 Pr1 O14 . . 131.47(9) ?
O16 Pr1 O14 3_667 . 137.17(10) ?
O23 Pr1 O14 . . 86.64(9) ?
O15 Pr1 O14 . . 65.19(8) ?
O12 Pr1 O21 2_646 2_646 76.47(9) ?
O24 Pr1 O21 2_646 2_646 63.29(8) ?
O26 Pr1 O21 . 2_646 137.49(10) ?
O16 Pr1 O21 3_667 2_646 125.82(9) ?
O23 Pr1 O21 . 2_646 74.47(9) ?
O15 Pr1 O21 . 2_646 135.17(8) ?
O14 Pr1 O21 . 2_646 72.48(8) ?
O12 Pr1 O13 2_646 . 140.02(9) ?
O24 Pr1 O13 2_646 . 125.65(9) ?
O26 Pr1 O13 . . 68.82(9) ?
O16 Pr1 O13 3_667 . 124.98(9) ?
O23 Pr1 O13 . . 49.30(8) ?
O15 Pr1 O13 . . 66.44(8) ?
O14 Pr1 O13 . . 64.71(7) ?
O21 Pr1 O13 2_646 . 108.21(8) ?
O22 Pr2 O13 . . 76.81(10) ?
O22 Pr2 O1W . . 71.47(11) ?
O13 Pr2 O1W . . 84.89(10) ?
O22 Pr2 O11 . 3_677 139.35(10) ?
O13 Pr2 O11 . 3_677 87.88(8) ?
O1W Pr2 O11 . 3_677 69.81(10) ?
O22 Pr2 O25 . . 144.03(10) ?
O13 Pr2 O25 . . 113.68(8) ?
O1W Pr2 O25 . . 140.92(9) ?
O11 Pr2 O25 3_677 . 76.59(8) ?
O22 Pr2 O21 . . 84.03(10) ?
O13 Pr2 O21 . . 160.57(8) ?
O1W Pr2 O21 . . 92.16(11) ?
O11 Pr2 O21 3_677 . 109.16(8) ?
O25 Pr2 O21 . . 80.33(8) ?
O22 Pr2 O14 . . 79.89(10) ?
O13 Pr2 O14 . . 67.47(8) ?
O1W Pr2 O14 . . 144.06(9) ?
O11 Pr2 O14 3_677 . 128.47(8) ?
O25 Pr2 O14 . . 73.79(8) ?
O21 Pr2 O14 . . 106.23(8) ?
O22 Pr2 O11 . . 119.14(10) ?
O13 Pr2 O11 . . 147.25(8) ?
O1W Pr2 O11 . . 75.10(9) ?
O11 Pr2 O11 3_677 . 61.11(9) ?
O25 Pr2 O11 . . 71.48(8) ?
O21 Pr2 O11 . . 48.06(7) ?
O14 Pr2 O11 . . 139.59(8) ?
O22 Pr2 O24 . . 70.67(10) ?
O13 Pr2 O24 . . 110.38(8) ?
O1W Pr2 O24 . . 134.10(10) ?
O11 Pr2 O24 3_677 . 149.28(9) ?
O25 Pr2 O24 . . 73.49(9) ?
O21 Pr2 O24 . . 59.06(7) ?
O14 Pr2 O24 . . 47.60(7) ?
O11 Pr2 O24 . . 102.12(7) ?
O22 Pr2 O15 . . 132.85(9) ?
O13 Pr2 O15 . . 65.87(8) ?
O1W Pr2 O15 . . 129.22(10) ?
O11 Pr2 O15 3_677 . 68.60(8) ?
O25 Pr2 O15 . . 48.27(8) ?
O21 Pr2 O15 . . 128.34(8) ?
O14 Pr2 O15 . . 60.14(7) ?
O11 Pr2 O15 . . 107.72(7) ?
O24 Pr2 O15 . . 95.79(7) ?
C11 O11 Pr2 . 3_677 147.2(2) ?
C11 O11 Pr2 . . 92.25(19) ?
Pr2 O11 Pr2 3_677 . 118.89(9) ?
C11 O21 Pr1 . 2_656 150.8(2) ?
C11 O21 Pr2 . . 98.3(2) ?
Pr1 O21 Pr2 2_656 . 110.33(9) ?
O21 C11 O11 . . 118.8(3) ?
O21 C11 C21 . . 120.5(3) ?
O11 C11 C21 . . 120.6(3) ?
C11 C21 H21A . . 109.5 ?
C11 C21 H21B . . 109.5 ?
H21A C21 H21B . . 109.5 ?
C11 C21 H21C . . 109.5 ?
H21A C21 H21C . . 109.5 ?
H21B C21 H21C . . 109.5 ?
C12 O12 Pr1 . 2_656 121.1(3) ?
C12 O22 Pr2 . . 140.7(3) ?
O22 C12 O12 . . 124.4(4) ?
O22 C12 C22 . . 116.9(4) ?
O12 C12 C22 . . 118.7(4) ?
C12 C22 H22A . . 109.5 ?
C12 C22 H22B . . 109.5 ?
H22A C22 H22B . . 109.5 ?
C12 C22 H22C . . 109.5 ?
H22A C22 H22C . . 109.5 ?
H22B C22 H22C . . 109.5 ?
C13 O13 Pr2 . . 140.9(2) ?
C13 O13 Pr1 . . 90.9(2) ?
Pr2 O13 Pr1 . . 104.70(9) ?
C13 O23 Pr1 . . 100.5(2) ?
O23 C13 O13 . . 119.2(3) ?
O23 C13 C23 . . 120.2(4) ?
O13 C13 C23 . . 120.6(4) ?
C13 C23 H23A . . 109.5 ?
C13 C23 H23B . . 109.5 ?
H23A C23 H23B . . 109.5 ?
C13 C23 H23C . . 109.5 ?
H23A C23 H23C . . 109.5 ?
H23B C23 H23C . . 109.5 ?
C14 O14 Pr1 . . 152.9(2) ?
C14 O14 Pr2 . . 99.98(19) ?
Pr1 O14 Pr2 . . 104.65(8) ?
C14 O24 Pr1 . 2_656 150.6(2) ?
C14 O24 Pr2 . . 93.1(2) ?
Pr1 O24 Pr2 2_656 . 108.16(9) ?
O14 C14 O24 . . 118.6(3) ?
O14 C14 C24 . . 120.8(3) ?
O24 C14 C24 . . 120.6(3) ?
C14 C24 H24A . . 109.5 ?
C14 C24 H24B . . 109.5 ?
H24A C24 H24B . . 109.5 ?
C14 C24 H24C . . 109.5 ?
H24A C24 H24C . . 109.5 ?
H24B C24 H24C . . 109.5 ?
C15 O15 Pr1 . . 134.6(2) ?
C15 O15 Pr2 . . 90.4(2) ?
Pr1 O15 Pr2 . . 100.39(9) ?
C15 O25 Pr2 . . 101.1(2) ?
O15 C15 O25 . . 120.2(3) ?
O15 C15 C25 . . 120.3(3) ?
O25 C15 C25 . . 119.5(4) ?
C15 C25 H25A . . 109.5 ?
C15 C25 H25B . . 109.5 ?
H25A C25 H25B . . 109.5 ?
C15 C25 H25C . . 109.5 ?
H25A C25 H25C . . 109.5 ?
H25B C25 H25C . . 109.5 ?
C16 O16 Pr1 . 3_667 121.5(3) ?
C16 O26 Pr1 . . 121.0(3) ?
O16 C16 O26 . . 127.6(5) ?
O16 C16 C16 . 3_667 116.2(5) ?
O26 C16 C16 . 3_667 116.1(5) ?
Pr2 O1W H1WA . . 114(3) ?
Pr2 O1W H1WB . . 138(3) ?
H1WA O1W H1WB . . 107(3) ?
H2WA O2W H2WB . . 107(3) ?

loop_
_geom_bond_atom_site_label_1
_geom_bond_atom_site_label_2
_geom_bond_site_symmetry_2
_geom_bond_distance
_geom_bond_publ_flag
Pr1 O12 2_646 2.417(3) y
Pr1 O24 2_646 2.463(2) y
Pr1 O26 . 2.476(3) y
Pr1 O16 3_667 2.483(3) y
Pr1 O23 . 2.504(3) y
Pr1 O15 . 2.496(2) y
Pr1 O14 . 2.526(2) y
Pr1 O21 2_646 2.554(2) y
Pr1 O13 . 2.698(3) y
Pr2 O22 . 2.388(3) y
Pr2 O13 . 2.428(2) y
Pr2 O1W . 2.469(3) y
Pr2 O11 3_677 2.513(2) y
Pr2 O25 . 2.555(3) y
Pr2 O21 . 2.590(2) y
Pr2 O14 . 2.606(2) y
Pr2 O11 . 2.711(2) y
Pr2 O24 . 2.747(3) y
Pr2 O15 . 2.786(3) y
O11 C11 . 1.261(4) ?
O21 C11 . 1.250(4) ?
C11 C21 . 1.493(5) ?
C21 H21A . 0.9600 ?
C21 H21B . 0.9600 ?
C21 H21C . 0.9600 ?
O12 C12 . 1.259(5) ?
O22 C12 . 1.239(5) ?
C12 C22 . 1.505(6) ?
C22 H22A . 0.9600 ?
C22 H22B . 0.9600 ?
C22 H22C . 0.9600 ?
O13 C13 . 1.270(4) ?
O23 C13 . 1.254(4) ?
C13 C23 . 1.475(6) ?
C23 H23A . 0.9600 ?
C23 H23B . 0.9600 ?
C23 H23C . 0.9600 ?
O14 C14 . 1.257(4) ?
O24 C14 . 1.258(4) ?
C14 C24 . 1.494(5) ?
C24 H24A . 0.9600 ?
C24 H24B . 0.9600 ?
C24 H24C . 0.9600 ?
O15 C15 . 1.260(4) ?
O25 C15 . 1.271(4) ?
C15 C25 . 1.485(5) ?
C25 H25A . 0.9600 ?
C25 H25B . 0.9600 ?
C25 H25C . 0.9600 ?
O16 C16 . 1.227(5) ?
O26 C16 . 1.249(5) ?
C16 C16 3_667 1.569(10) ?
O1W H1WA . 0.85(3) ?
O1W H1WB . 0.84(3) ?
O2W H2WA . 0.85(3) ?
O2W H2WB . 0.85(3) ?

loop_
_geom_hbond_atom_site_label_D
_geom_hbond_atom_site_label_H
_geom_hbond_atom_site_label_A
_geom_hbond_site_symmetry_A
_geom_hbond_distance_DH
_geom_hbond_distance_HA
_geom_hbond_distance_DA
_geom_hbond_angle_DHA
O1W H1WA O25 3_677 0.85(3) 1.98(3) 2.823(4) 172(5)
O1W H1WB O2W . 0.84(3) 1.82(2) 2.664(4) 174(4)
O2W H2WA O23 2_556 0.84(3) 1.91(3) 2.751(4) 171(5)
O2W H2WB O25 1_455 0.85(3) 2.08(3) 2.920(4) 173(5)

loop_
_geom_torsion_atom_site_label_1
_geom_torsion_atom_site_label_2
_geom_torsion_atom_site_label_3
_geom_torsion_atom_site_label_4
_geom_torsion_site_symmetry_1
_geom_torsion_site_symmetry_2
_geom_torsion_site_symmetry_3
_geom_torsion_site_symmetry_4
_geom_torsion
_geom_torsion_publ_flag
O22 Pr2 O11 C11 . . . . -57.5(2) ?
O13 Pr2 O11 C11 . . . . -170.1(2) ?
O1W Pr2 O11 C11 . . . . -115.8(2) ?
O11 Pr2 O11 C11 3_677 . . . 169.3(3) ?
O25 Pr2 O11 C11 . . . . 84.7(2) ?
O21 Pr2 O11 C11 . . . . -8.90(19) ?
O14 Pr2 O11 C11 . . . . 52.7(2) ?
O24 Pr2 O11 C11 . . . . 17.0(2) ?
O15 Pr2 O11 C11 . . . . 117.1(2) ?
O22 Pr2 O11 Pr2 . . . 3_677 133.20(12) ?
O13 Pr2 O11 Pr2 . . . 3_677 20.6(2) ?
O1W Pr2 O11 Pr2 . . . 3_677 74.86(13) ?
O11 Pr2 O11 Pr2 3_677 . . 3_677 0.0 ?
O25 Pr2 O11 Pr2 . . . 3_677 -84.58(12) ?
O21 Pr2 O11 Pr2 . . . 3_677 -178.19(17) ?
O14 Pr2 O11 Pr2 . . . 3_677 -116.61(12) ?
O24 Pr2 O11 Pr2 . . . 3_677 -152.34(11) ?
O15 Pr2 O11 Pr2 . . . 3_677 -52.15(12) ?
O22 Pr2 O21 C11 . . . . 147.8(2) ?
O13 Pr2 O21 C11 . . . . 157.5(2) ?
O1W Pr2 O21 C11 . . . . 76.7(2) ?
O11 Pr2 O21 C11 3_677 . . . 7.4(2) ?
O25 Pr2 O21 C11 . . . . -64.7(2) ?
O14 Pr2 O21 C11 . . . . -134.5(2) ?
O11 Pr2 O21 C11 . . . . 9.06(19) ?
O24 Pr2 O21 C11 . . . . -141.1(2) ?
O15 Pr2 O21 C11 . . . . -70.1(2) ?
O22 Pr2 O21 Pr1 . . . 2_656 -38.18(12) ?
O13 Pr2 O21 Pr1 . . . 2_656 -28.6(3) ?
O1W Pr2 O21 Pr1 . . . 2_656 -109.29(11) ?
O11 Pr2 O21 Pr1 3_677 . . 2_656 -178.65(9) ?
O25 Pr2 O21 Pr1 . . . 2_656 109.30(11) ?
O14 Pr2 O21 Pr1 . . . 2_656 39.45(12) ?
O11 Pr2 O21 Pr1 . . . 2_656 -176.97(16) ?
O24 Pr2 O21 Pr1 . . . 2_656 32.83(9) ?
O15 Pr2 O21 Pr1 . . . 2_656 103.92(11) ?
Pr1 O21 C11 O11 2_656 . . . 174.9(3) ?
Pr2 O21 C11 O11 . . . . -16.7(3) ?
Pr1 O21 C11 C21 2_656 . . . -7.9(7) ?
Pr2 O21 C11 C21 . . . . 160.5(3) ?
Pr2 O11 C11 O21 3_677 . . . 178.3(3) ?
Pr2 O11 C11 O21 . . . . 15.8(3) ?
Pr2 O11 C11 C21 3_677 . . . 1.1(6) ?
Pr2 O11 C11 C21 . . . . -161.4(3) ?
O13 Pr2 O22 C12 . . . . 164.8(5) ?
O1W Pr2 O22 C12 . . . . 75.8(4) ?
O11 Pr2 O22 C12 3_677 . . . 94.2(5) ?
O25 Pr2 O22 C12 . . . . -82.9(5) ?
O21 Pr2 O22 C12 . . . . -18.5(4) ?
O14 Pr2 O22 C12 . . . . -126.2(5) ?
O11 Pr2 O22 C12 . . . . 15.7(5) ?
O24 Pr2 O22 C12 . . . . -77.7(4) ?
O15 Pr2 O22 C12 . . . . -157.4(4) ?
Pr2 O22 C12 O12 . . . . 19.9(7) ?
Pr2 O22 C12 C22 . . . . -160.0(4) ?
Pr1 O12 C12 O22 2_656 . . . 49.3(5) ?
Pr1 O12 C12 C22 2_656 . . . -130.8(4) ?
O22 Pr2 O13 C13 . . . . 5.7(4) ?
O1W Pr2 O13 C13 . . . . 77.9(4) ?
O11 Pr2 O13 C13 3_677 . . . 147.8(4) ?
O25 Pr2 O13 C13 . . . . -137.9(4) ?
O21 Pr2 O13 C13 . . . . -4.1(5) ?
O14 Pr2 O13 C13 . . . . -78.7(4) ?
O11 Pr2 O13 C13 . . . . 129.8(3) ?
O24 Pr2 O13 C13 . . . . -57.6(4) ?
O15 Pr2 O13 C13 . . . . -144.8(4) ?
O22 Pr2 O13 Pr1 . . . . 116.03(11) ?
O1W Pr2 O13 Pr1 . . . . -171.83(11) ?
O11 Pr2 O13 Pr1 3_677 . . . -101.92(9) ?
O25 Pr2 O13 Pr1 . . . . -27.57(11) ?
O21 Pr2 O13 Pr1 . . . . 106.2(2) ?
O14 Pr2 O13 Pr1 . . . . 31.65(8) ?
O11 Pr2 O13 Pr1 . . . . -119.88(13) ?
O24 Pr2 O13 Pr1 . . . . 52.76(11) ?
O15 Pr2 O13 Pr1 . . . . -34.47(8) ?
O12 Pr1 O13 C13 2_646 . . . 141.0(2) ?
O24 Pr1 O13 C13 2_646 . . . -19.2(2) ?
O26 Pr1 O13 C13 . . . . -84.3(2) ?
O16 Pr1 O13 C13 3_667 . . . -118.6(2) ?
O23 Pr1 O13 C13 . . . . 1.41(19) ?
O15 Pr1 O13 C13 . . . . -177.3(2) ?
O14 Pr1 O13 C13 . . . . 110.1(2) ?
O21 Pr1 O13 C13 2_646 . . . 50.5(2) ?
O12 Pr1 O13 Pr2 2_646 . . . -2.67(18) ?
O24 Pr1 O13 Pr2 2_646 . . . -162.91(8) ?
O26 Pr1 O13 Pr2 . . . . 132.00(12) ?
O16 Pr1 O13 Pr2 3_667 . . . 97.68(12) ?
O23 Pr1 O13 Pr2 . . . . -142.29(14) ?
O15 Pr1 O13 Pr2 . . . . 38.96(9) ?
O14 Pr1 O13 Pr2 . . . . -33.57(8) ?
O21 Pr1 O13 Pr2 2_646 . . . -93.18(10) ?
O12 Pr1 O23 C13 2_646 . . . -123.6(3) ?
O24 Pr1 O23 C13 2_646 . . . 161.6(2) ?
O26 Pr1 O23 C13 . . . . 74.7(2) ?
O16 Pr1 O23 C13 3_667 . . . 101.8(2) ?
O15 Pr1 O23 C13 . . . . -0.2(3) ?
O14 Pr1 O23 C13 . . . . -60.5(2) ?
O21 Pr1 O23 C13 2_646 . . . -133.3(2) ?
O13 Pr1 O23 C13 . . . . -1.5(2) ?
Pr1 O23 C13 O13 . . . . 2.7(4) ?
Pr1 O23 C13 C23 . . . . -177.1(3) ?
Pr2 O13 C13 O23 . . . . 112.4(4) ?
Pr1 O13 C13 O23 . . . . -2.4(3) ?
Pr2 O13 C13 C23 . . . . -67.8(5) ?
Pr1 O13 C13 C23 . . . . 177.3(3) ?
O12 Pr1 O14 C14 2_646 . . . 25.1(5) ?
O24 Pr1 O14 C14 2_646 . . . -58.5(5) ?
O26 Pr1 O14 C14 . . . . 167.4(5) ?
O16 Pr1 O14 C14 3_667 . . . 70.5(5) ?
O23 Pr1 O14 C14 . . . . -128.5(5) ?
O15 Pr1 O14 C14 . . . . 111.1(5) ?
O21 Pr1 O14 C14 2_646 . . . -53.7(5) ?
O13 Pr1 O14 C14 . . . . -174.5(5) ?
O12 Pr1 O14 Pr2 2_646 . . . -129.42(11) ?
O24 Pr1 O14 Pr2 2_646 . . . 147.04(10) ?
O26 Pr1 O14 Pr2 . . . . 12.95(16) ?
O16 Pr1 O14 Pr2 3_667 . . . -84.02(15) ?
O23 Pr1 O14 Pr2 . . . . 77.00(10) ?
O15 Pr1 O14 Pr2 . . . . -43.41(9) ?
O21 Pr1 O14 Pr2 2_646 . . . 151.77(11) ?
O13 Pr1 O14 Pr2 . . . . 31.01(8) ?
O22 Pr2 O14 C14 . . . . 77.6(2) ?
O13 Pr2 O14 C14 . . . . 157.4(2) ?
O1W Pr2 O14 C14 . . . . 114.9(3) ?
O11 Pr2 O14 C14 3_677 . . . -135.0(2) ?
O25 Pr2 O14 C14 . . . . -77.6(2) ?
O21 Pr2 O14 C14 . . . . -3.1(2) ?
O11 Pr2 O14 C14 . . . . -46.0(3) ?
O24 Pr2 O14 C14 . . . . 4.6(2) ?
O15 Pr2 O14 C14 . . . . -128.4(2) ?
O22 Pr2 O14 Pr1 . . . . -113.88(12) ?
O13 Pr2 O14 Pr1 . . . . -34.07(9) ?
O1W Pr2 O14 Pr1 . . . . -76.63(19) ?
O11 Pr2 O14 Pr1 3_677 . . . 33.55(14) ?
O25 Pr2 O14 Pr1 . . . . 90.90(10) ?
O21 Pr2 O14 Pr1 . . . . 165.43(8) ?
O11 Pr2 O14 Pr1 . . . . 122.49(10) ?
O24 Pr2 O14 Pr1 . . . . 173.13(15) ?
O15 Pr2 O14 Pr1 . . . . 40.13(8) ?
O22 Pr2 O24 C14 . . . . -98.5(2) ?
O13 Pr2 O24 C14 . . . . -31.3(2) ?
O1W Pr2 O24 C14 . . . . -134.5(2) ?
O11 Pr2 O24 C14 3_677 . . . 91.9(2) ?
O25 Pr2 O24 C14 . . . . 78.3(2) ?
O21 Pr2 O24 C14 . . . . 166.8(2) ?
O14 Pr2 O24 C14 . . . . -4.6(2) ?
O11 Pr2 O24 C14 . . . . 144.6(2) ?
O15 Pr2 O24 C14 . . . . 35.0(2) ?
O22 Pr2 O24 Pr1 . . . 2_656 60.99(12) ?
O13 Pr2 O24 Pr1 . . . 2_656 128.15(10) ?
O1W Pr2 O24 Pr1 . . . 2_656 24.99(17) ?
O11 Pr2 O24 Pr1 3_677 . . 2_656 -108.63(15) ?
O25 Pr2 O24 Pr1 . . . 2_656 -122.18(11) ?
O21 Pr2 O24 Pr1 . . . 2_656 -33.70(9) ?
O14 Pr2 O24 Pr1 . . . 2_656 154.92(16) ?
O11 Pr2 O24 Pr1 . . . 2_656 -55.91(11) ?
O15 Pr2 O24 Pr1 . . . 2_656 -165.47(10) ?
Pr1 O14 C14 O24 . . . . -163.5(3) ?
Pr2 O14 C14 O24 . . . . -8.5(4) ?
Pr1 O14 C14 C24 . . . . 15.8(7) ?
Pr2 O14 C14 C24 . . . . 170.8(3) ?
Pr1 O24 C14 O14 2_656 . . . -129.3(4) ?
Pr2 O24 C14 O14 . . . . 8.0(3) ?
Pr1 O24 C14 C24 2_656 . . . 51.4(7) ?
Pr2 O24 C14 C24 . . . . -171.4(3) ?
O12 Pr1 O15 C15 2_646 . . . 20.9(3) ?
O24 Pr1 O15 C15 2_646 . . . 98.8(4) ?
O26 Pr1 O15 C15 . . . . 157.0(3) ?
O16 Pr1 O15 C15 3_667 . . . 91.6(3) ?
O23 Pr1 O15 C15 . . . . -134.7(3) ?
O14 Pr1 O15 C15 . . . . -61.8(3) ?
O21 Pr1 O15 C15 2_646 . . . -41.0(4) ?
O13 Pr1 O15 C15 . . . . -133.6(3) ?
O12 Pr1 O15 Pr2 2_646 . . . 121.87(10) ?
O24 Pr1 O15 Pr2 2_646 . . . -160.18(19) ?
O26 Pr1 O15 Pr2 . . . . -101.96(9) ?
O16 Pr1 O15 Pr2 3_667 . . . -167.42(10) ?
O23 Pr1 O15 Pr2 . . . . -33.66(12) ?
O14 Pr1 O15 Pr2 . . . . 39.22(8) ?
O21 Pr1 O15 Pr2 2_646 . . . 59.96(14) ?
O13 Pr1 O15 Pr2 . . . . -32.61(7) ?
O22 Pr2 O15 C15 . . . . 131.8(2) ?
O13 Pr2 O15 C15 . . . . 172.6(2) ?
O1W Pr2 O15 C15 . . . . -126.8(2) ?
O11 Pr2 O15 C15 3_677 . . . -89.8(2) ?
O25 Pr2 O15 C15 . . . . 1.09(18) ?
O21 Pr2 O15 C15 . . . . 8.2(2) ?
O14 Pr2 O15 C15 . . . . 95.7(2) ?
O11 Pr2 O15 C15 . . . . -41.9(2) ?
O24 Pr2 O15 C15 . . . . 62.9(2) ?
O22 Pr2 O15 Pr1 . . . . -3.88(16) ?
O13 Pr2 O15 Pr1 . . . . 36.97(8) ?
O1W Pr2 O15 Pr1 . . . . 97.53(11) ?
O11 Pr2 O15 Pr1 3_677 . . . 134.55(10) ?
O25 Pr2 O15 Pr1 . . . . -134.55(13) ?
O21 Pr2 O15 Pr1 . . . . -127.43(9) ?
O14 Pr2 O15 Pr1 . . . . -39.91(8) ?
O11 Pr2 O15 Pr1 . . . . -177.50(7) ?
O24 Pr2 O15 Pr1 . . . . -72.79(9) ?
O22 Pr2 O25 C15 . . . . -109.9(2) ?
O13 Pr2 O25 C15 . . . . -9.6(2) ?
O1W Pr2 O25 C15 . . . . 103.1(2) ?
O11 Pr2 O25 C15 3_677 . . . 72.0(2) ?
O21 Pr2 O25 C15 . . . . -175.4(2) ?
O14 Pr2 O25 C15 . . . . -65.3(2) ?
O11 Pr2 O25 C15 . . . . 135.7(2) ?
O24 Pr2 O25 C15 . . . . -115.0(2) ?
O15 Pr2 O25 C15 . . . . -1.10(19) ?
Pr1 O15 C15 O25 . . . . 103.2(4) ?
Pr2 O15 C15 O25 . . . . -1.9(3) ?
Pr1 O15 C15 C25 . . . . -77.6(4) ?
Pr2 O15 C15 C25 . . . . 177.3(3) ?
Pr2 O25 C15 O15 . . . . 2.1(4) ?
Pr2 O25 C15 C25 . . . . -177.1(3) ?
O12 Pr1 O26 C16 2_646 . . . -6.2(4) ?
O24 Pr1 O26 C16 2_646 . . . 81.3(3) ?
O16 Pr1 O26 C16 3_667 . . . 2.8(3) ?
O23 Pr1 O26 C16 . . . . 161.3(3) ?
O15 Pr1 O26 C16 . . . . -79.6(3) ?
O14 Pr1 O26 C16 . . . . -129.0(3) ?
O21 Pr1 O26 C16 2_646 . . . 119.3(3) ?
O13 Pr1 O26 C16 . . . . -146.5(3) ?
Pr1 O16 C16 O26 3_667 . . . 177.5(3) ?
Pr1 O16 C16 C16 3_667 . . 3_667 -4.0(6) ?
Pr1 O26 C16 O16 . . . . 176.5(4) ?
Pr1 O26 C16 C16 . . . 3_667 -2.0(6) ?
